data_9006273
loop_
_publ_author_name
'Schwartz, K. B.'
'Leong, D. B.'
'McConville, R. L.'

_publ_section_title
;
 Structural chemistry of synthetic cordierite: evidence for solid solutions
 and disordered compositional domains in Bi-flux-grown Mg-cordierites
 Sample: Synthesized in 2 at% bismuth oxide flux at 1000 C for 12 hours
 Note: tetrahedral site occupancies are assumed, not refined
;
_journal_name_full 'Physics and Chemistry of Minerals'
_journal_page_first 563
_journal_page_last 574
_journal_paper_doi 10.1007/BF00211852
_journal_volume 20
_journal_year 1994
_chemical_formula_sum 'Al4 Bi0.168 Mg2 O18 Si5'
_chemical_name_mineral Indialite
_space_group_IT_number 192
_symmetry_space_group_name_Hall '-P 6 2c'
_symmetry_space_group_name_H-M 'P 6/m c c'
_cell_angle_alpha 90
_cell_angle_beta 90
_cell_angle_gamma 120
_cell_length_a 9.7850
_cell_length_b 9.7850
_cell_length_c 9.3495
_cell_formula_units_Z 2
_cell_volume 775.248
_database_code_amcsd 0007855
_exptl_crystal_density_diffrn 2.656
_exptl_crystal_thermal_history 'Synthesized in 2 at% bismuth oxide flux at 1000 C for 12 hours'
_cod_original_formula_sum 'Mg2 (Al4 Si5) O18 Bi.168'
_cod_database_code 9006273

loop_
_space_group_symop_operation_xyz
x,y,z
-x,-x+y,1/2+z
x,x-y,1/2-z
-x+y,-x,-z
x-y,x,z
-y,-x,1/2+z
y,x,1/2-z
y,-x+y,-z
-y,x-y,z
x-y,-y,1/2+z
-x+y,y,1/2-z
x,y,-z
-x,-y,z
x,x-y,1/2+z
-x,-x+y,1/2-z
x-y,x,-z
-x+y,-x,z
y,x,1/2+z
-y,-x,1/2-z
-y,x-y,-z
y,-x+y,z
-x+y,y,1/2+z
x-y,-y,1/2-z
-x,-y,-z

loop_
_atom_site_label
_atom_site_fract_x
_atom_site_fract_y
_atom_site_fract_z
_atom_site_occupancy
_atom_site_U_iso_or_equiv
MgM 0.33333 0.66667 0.25000 1.00000 0.01267
AlT1 0.50000 0.50000 0.25000 0.66667 0.02026
SiT1 0.50000 0.50000 0.25000 0.33333 0.02026
AlT2 0.37170 0.26610 0.00000 0.33333 0.00887
SiT2 0.37170 0.26610 0.00000 0.66667 0.00887
O1 0.48555 0.34965 0.14431 1.00000 0.01393
O2 0.23030 0.30860 0.00000 1.00000 0.03166
BiC1 0.00000 0.00000 0.25000 0.10700 0.40528
BiC2 0.00000 0.00000 0.00000 0.06100 0.21531

loop_
_cod_related_entry_id
_cod_related_entry_database
_cod_related_entry_code
1 AMCSD 0007855
